data_7714186
loop_
_publ_author_name
'Moussa, Mehdi'
'Rummel, Eva-Maria'
'Eckhardt, Maria'
'Riesinger, Christoph'
'Scheer, Manfred'

_publ_section_title
;
 Unusual cleavage of phosphaalkynes triple bond in the coordination sphere
 of transition metals
;
_journal_name_full 'Dalton Transactions'
_journal_paper_doi 10.1039/D3DT02472E
_journal_year 2023
_chemical_formula_moiety 'C18 H9 Fe4 O13 P1'
_chemical_formula_sum 'C18 H9 Fe4 O13 P'
_chemical_formula_weight 687.62
_space_group_crystal_system trigonal
_space_group_IT_number 161
_space_group_name_Hall 'R 3 -2"c'
_space_group_name_H-M_alt 'R 3 c :H'
_atom_sites_solution_hydrogens geom
_audit_creation_date 2023-03-01
_audit_creation_method
;
Olex2 1.5-alpha
(compiled 2023.01.27 svn.rdd5efbe3 for OlexSys, GUI svn.r6708)
;
_audit_update_record
;
2023-07-16 deposited with the CCDC.	2023-10-11 downloaded from the CCDC.
;
_cell_angle_alpha 90
_cell_angle_beta 90
_cell_angle_gamma 120
_cell_formula_units_Z 6
_cell_length_a 8.7479(4)
_cell_length_b 8.7479(4)
_cell_length_c 54.779(3)
_cell_measurement_reflns_used 3922
_cell_measurement_temperature 123(1)
_cell_measurement_theta_max 76.5220
_cell_measurement_theta_min 4.8398
_cell_volume 3630.4(3)
_computing_cell_refinement
;
CrysAlisPro, Agilent Technologies,
Version 1.171.35.21 (release 20-01-2012 CrysAlis171 .NET)
(compiled Jan 23 2012,18:06:46)
;
_computing_data_collection
;
CrysAlisPro, Agilent Technologies,
Version 1.171.35.21 (release 20-01-2012 CrysAlis171 .NET)
(compiled Jan 23 2012,18:06:46)
;
_computing_data_reduction
;
CrysAlisPro, Agilent Technologies,
Version 1.171.35.21 (release 20-01-2012 CrysAlis171 .NET)
(compiled Jan 23 2012,18:06:46)
;
_computing_molecular_graphics 'Olex2 1.5-alpha (Dolomanov et al., 2009)'
_computing_publication_material 'Olex2 1.5-alpha (Dolomanov et al., 2009)'
_computing_structure_refinement 'SHELXL 2018/3 (Sheldrick, 2015)'
_computing_structure_solution 'SIR97 (Burla et al., 2007)'
_diffrn_ambient_temperature 123.0(10)
_diffrn_detector_area_resol_mean 10.3546
_diffrn_measured_fraction_theta_full 1.000
_diffrn_measured_fraction_theta_max 0.991
_diffrn_measurement_details
;
#__ type_ start__ end____ width___ exp.time_
  1 omega  -75.00   38.00   1.0000    1.5000
omega____ theta____ kappa____ phi______ frames
    -      -40.9564   77.0000   60.0000 113

#__ type_ start__ end____ width___ exp.time_
  2 omega  -72.00   38.00   1.0000    1.5000
omega____ theta____ kappa____ phi______ frames
    -      -40.9564   77.0000  -60.0000 110

#__ type_ start__ end____ width___ exp.time_
  3 omega  -75.00   38.00   1.0000    1.5000
omega____ theta____ kappa____ phi______ frames
    -      -40.9564   77.0000 -180.0000 113

#__ type_ start__ end____ width___ exp.time_
  4 omega   77.00  140.00   1.0000   10.0000
omega____ theta____ kappa____ phi______ frames
    -      113.0000  -80.0000  -42.0000 63

#__ type_ start__ end____ width___ exp.time_
  5 omega   65.00  124.00   1.0000   10.0000
omega____ theta____ kappa____ phi______ frames
    -      113.0000  -80.0000  174.0000 59

#__ type_ start__ end____ width___ exp.time_
  6 omega   82.00  126.00   1.0000   10.0000
omega____ theta____ kappa____ phi______ frames
    -      113.0000   77.0000 -150.0000 44

#__ type_ start__ end____ width___ exp.time_
  7 omega   33.00   60.00   1.0000   10.0000
omega____ theta____ kappa____ phi______ frames
    -      113.0000  -80.0000  174.0000 27

#__ type_ start__ end____ width___ exp.time_
  8 omega   85.00  154.00   1.0000   10.0000
omega____ theta____ kappa____ phi______ frames
    -      113.0000   45.0000  -90.0000 69

#__ type_ start__ end____ width___ exp.time_
  9 omega   85.00  152.00   1.0000   10.0000
omega____ theta____ kappa____ phi______ frames
    -      113.0000   45.0000  150.0000 67

#__ type_ start__ end____ width___ exp.time_
 10 omega   86.00  158.00   1.0000   10.0000
omega____ theta____ kappa____ phi______ frames
    -      113.0000   45.0000    0.0000 72

#__ type_ start__ end____ width___ exp.time_
 11 omega   89.00  116.00   1.0000   10.0000
omega____ theta____ kappa____ phi______ frames
    -      113.0000   45.0000  120.0000 27

#__ type_ start__ end____ width___ exp.time_
 12 omega  127.00  156.00   1.0000   10.0000
omega____ theta____ kappa____ phi______ frames
    -      113.0000   45.0000  120.0000 29

#__ type_ start__ end____ width___ exp.time_
 13 omega   38.00  144.00   1.0000   10.0000
omega____ theta____ kappa____ phi______ frames
    -      113.0000  -80.0000   77.0000 106

#__ type_ start__ end____ width___ exp.time_
 14 omega   33.00   59.00   1.0000   10.0000
omega____ theta____ kappa____ phi______ frames
    -      113.0000  -80.0000  -42.0000 26

#__ type_ start__ end____ width___ exp.time_
 15 omega   41.00   77.00   1.0000   10.0000
omega____ theta____ kappa____ phi______ frames
    -      113.0000  -45.0000 -120.0000 36

#__ type_ start__ end____ width___ exp.time_
 16 omega   85.00  149.00   1.0000   10.0000
omega____ theta____ kappa____ phi______ frames
    -      113.0000   45.0000   60.0000 64

#__ type_ start__ end____ width___ exp.time_
 17 omega   69.00  147.00   1.0000   10.0000
omega____ theta____ kappa____ phi______ frames
    -      113.0000  -80.0000  -94.0000 78
;
_diffrn_measurement_device_type 'SuperNova, Single source at offset), Atlas'
_diffrn_measurement_method '\w scans'
_diffrn_radiation_type CuK\a
_diffrn_radiation_wavelength 1.54184
_diffrn_reflns_av_R_equivalents 0.0389
_diffrn_reflns_av_unetI/netI 0.0228
_diffrn_reflns_Laue_measured_fraction_full 1.000
_diffrn_reflns_Laue_measured_fraction_max 0.991
_diffrn_reflns_limit_h_max 10
_diffrn_reflns_limit_h_min -11
_diffrn_reflns_limit_k_max 10
_diffrn_reflns_limit_k_min -10
_diffrn_reflns_limit_l_max 67
_diffrn_reflns_limit_l_min -69
_diffrn_reflns_number 6850
_diffrn_reflns_point_group_measured_fraction_full 0.967
_diffrn_reflns_point_group_measured_fraction_max 0.952
_diffrn_reflns_theta_full 67.684
_diffrn_reflns_theta_max 76.722
_diffrn_reflns_theta_min 4.844
_exptl_absorpt_coefficient_mu 20.073
_exptl_absorpt_correction_T_max 0.290
_exptl_absorpt_correction_T_min 0.146
_exptl_absorpt_correction_type analytical
_exptl_absorpt_process_details
;
CrysAlisPro, Agilent Technologies,
Version 1.171.35.21 (release 20-01-2012 CrysAlis171 .NET)
(compiled Jan 23 2012,18:06:46)
Analytical numeric absorption correction using a multifaceted crystal
			model based on expressions derived by R.C. Clark & J.S. Reid.
(Clark, R. C. & Reid, J. S. (1995). Acta Cryst. A51, 887-897)
;
_exptl_crystal_colour red
_exptl_crystal_colour_primary red
_exptl_crystal_density_diffrn 1.887
_exptl_crystal_description block
_exptl_crystal_F_000 2040
_exptl_crystal_size_max 0.15
_exptl_crystal_size_mid 0.14
_exptl_crystal_size_min 0.11
_refine_diff_density_max 1.478
_refine_diff_density_min -0.591
_refine_diff_density_rms 0.117
_refine_ls_abs_structure_details
;
 Flack x determined using 727 quotients [(I+)-(I-)]/[(I+)+(I-)]
 (Parsons, Flack and Wagner, Acta Cryst. B69 (2013) 249-259).
;
_refine_ls_abs_structure_Flack -0.014(7)
_refine_ls_extinction_method none
_refine_ls_goodness_of_fit_ref 1.032
_refine_ls_hydrogen_treatment constr
_refine_ls_matrix_type full
_refine_ls_number_parameters 110
_refine_ls_number_reflns 1623
_refine_ls_number_restraints 1
_refine_ls_restrained_S_all 1.032
_refine_ls_R_factor_all 0.0421
_refine_ls_R_factor_gt 0.0413
_refine_ls_shift/su_max 0.000
_refine_ls_shift/su_mean 0.000
_refine_ls_structure_factor_coef Fsqd
_refine_ls_weighting_details 'w=1/[\s^2^(Fo^2^)+(0.0971P)^2^] where P=(Fo^2^+2Fc^2^)/3'
_refine_ls_weighting_scheme calc
_refine_ls_wR_factor_gt 0.1078
_refine_ls_wR_factor_ref 0.1086
_reflns_Friedel_coverage 0.916
_reflns_Friedel_fraction_full 0.935
_reflns_Friedel_fraction_max 0.913
_reflns_number_gt 1575
_reflns_number_total 1623
_reflns_threshold_expression 'I > 2\s(I)'
_cod_data_source_file d3dt02472e2.cif
_cod_data_source_block rue016
_cod_original_cell_volume 3630.4(4)
_cod_original_sg_symbol_H-M 'R 3 c'
_cod_database_code 7714186
_shelx_shelxl_version_number 2018/3
_shelx_space_group_comment
;
The symmetry employed for this shelxl refinement is uniquely defined
by the following loop, which should always be used as a source of
symmetry information in preference to the above space-group names.
They are only intended as comments.
;
_olex2_refinement_description
;
1. Fixed Uiso
 At 1.5 times of:
  All C(H,H,H) groups
2.a Idealised Me refined as rotating group:
 C8(H8A,H8B,H8C)
;
_olex2_submission_special_instructions 'No special instructions were received'

loop_
_space_group_symop_operation_xyz
'x, y, z'
'-y, x-y, z'
'-x+y, -x, z'
'-y, -x, z+1/2'
'-x+y, y, z+1/2'
'x, x-y, z+1/2'
'x+2/3, y+1/3, z+1/3'
'-y+2/3, x-y+1/3, z+1/3'
'-x+y+2/3, -x+1/3, z+1/3'
'-y+2/3, -x+1/3, z+5/6'
'-x+y+2/3, y+1/3, z+5/6'
'x+2/3, x-y+1/3, z+5/6'
'x+1/3, y+2/3, z+2/3'
'-y+1/3, x-y+2/3, z+2/3'
'-x+y+1/3, -x+2/3, z+2/3'
'-y+1/3, -x+2/3, z+7/6'
'-x+y+1/3, y+2/3, z+7/6'
'x+1/3, x-y+2/3, z+7/6'

loop_
_atom_site_label
_atom_site_type_symbol
_atom_site_fract_x
_atom_site_fract_y
_atom_site_fract_z
_atom_site_U_iso_or_equiv
_atom_site_adp_type
_atom_site_occupancy
_atom_site_site_symmetry_order
_atom_site_calc_flag
_atom_site_refinement_flags_posn
_atom_site_refinement_flags_adp
_atom_site_refinement_flags_occupancy
_atom_site_disorder_assembly
_atom_site_disorder_group
Fe Fe 0.666667 0.333333 0.37600(2) 0.0173(4) Uani 1 3 d S T P . .
Fe1 Fe 0.66171(11) 0.50020(10) 0.30606(2) 0.0153(3) Uani 1 1 d . . . . .
P P 0.666667 0.333333 0.33617(4) 0.0136(5) Uani 1 3 d S T P . .
C8 C 0.8473(8) 0.4754(9) 0.24394(11) 0.0278(13) Uani 1 1 d . . . . .
H8A H 0.839296 0.482590 0.226174 0.042 Uiso 1 1 calc R U . . .
H8B H 0.937106 0.443550 0.247928 0.042 Uiso 1 1 calc R U . . .
H8C H 0.880158 0.590013 0.251245 0.042 Uiso 1 1 calc R U . . .
C7 C 0.666667 0.333333 0.25415(18) 0.022(2) Uani 1 3 d S T P . .
C6 C 0.666667 0.333333 0.28172(17) 0.0122(15) Uani 1 3 d S T P . .
C C 0.9007(9) 0.4903(9) 0.37519(12) 0.0308(14) Uani 1 1 d . . . . .
O4 O 1.0483(7) 0.5879(9) 0.37435(12) 0.0483(15) Uani 1 1 d . . . . .
C2 C 0.4412(8) 0.4608(8) 0.30734(11) 0.0219(10) Uani 1 1 d . . . . .
C3 C 0.7388(8) 0.6741(8) 0.28297(11) 0.0248(12) Uani 1 1 d . . . . .
C5 C 0.7527(8) 0.6736(8) 0.32945(10) 0.0219(11) Uani 1 1 d . . . . .
O9 O 0.666667 0.333333 0.42946(16) 0.041(2) Uani 1 3 d S T P . .
O1 O 0.8073(7) 0.7819(7) 0.34341(10) 0.0344(11) Uani 1 1 d . . . . .
O2 O 0.7810(8) 0.7911(7) 0.27059(10) 0.0356(11) Uani 1 1 d . . . . .
O3 O 0.3033(6) 0.4396(7) 0.30883(10) 0.0326(11) Uani 1 1 d . . . . .
C10 C 0.666667 0.333333 0.4089(2) 0.029(2) Uani 1 3 d S T P . .

loop_
_atom_site_aniso_label
_atom_site_aniso_U_11
_atom_site_aniso_U_22
_atom_site_aniso_U_33
_atom_site_aniso_U_23
_atom_site_aniso_U_13
_atom_site_aniso_U_12
Fe 0.0193(5) 0.0193(5) 0.0133(7) 0.000 0.000 0.0096(2)
Fe1 0.0159(4) 0.0134(4) 0.0170(4) 0.0010(3) 0.0004(2) 0.0077(3)
P 0.0149(7) 0.0149(7) 0.0112(9) 0.000 0.000 0.0074(3)
C8 0.028(3) 0.032(3) 0.020(3) 0.004(2) 0.011(2) 0.013(3)
C7 0.023(3) 0.023(3) 0.019(5) 0.000 0.000 0.0113(15)
C6 0.011(2) 0.011(2) 0.015(4) 0.000 0.000 0.0053(12)
C 0.031(4) 0.031(3) 0.028(3) -0.007(2) -0.003(2) 0.014(3)
O4 0.020(3) 0.056(3) 0.046(3) -0.012(2) -0.004(2) 0.002(2)
C2 0.025(3) 0.026(3) 0.022(2) 0.003(2) 0.000(2) 0.019(2)
C3 0.028(3) 0.021(3) 0.026(3) 0.002(2) 0.004(2) 0.013(2)
C5 0.024(3) 0.020(3) 0.025(3) -0.002(2) -0.004(2) 0.014(2)
O9 0.054(4) 0.054(4) 0.015(4) 0.000 0.000 0.0272(19)
O1 0.046(3) 0.023(2) 0.033(3) -0.011(2) -0.013(2) 0.017(2)
O2 0.048(3) 0.025(2) 0.035(3) 0.0125(19) 0.013(2) 0.020(2)
O3 0.016(2) 0.035(3) 0.051(3) 0.001(2) 0.0008(19) 0.0166(19)
C10 0.029(3) 0.029(3) 0.029(5) 0.000 0.000 0.0146(17)

loop_
_atom_type_symbol
_atom_type_description
_atom_type_scat_dispersion_real
_atom_type_scat_dispersion_imag
_atom_type_scat_source
C C 0.0181 0.0091 'International Tables Vol C Tables 4.2.6.8 and 6.1.1.4'
H H 0.0000 0.0000 'International Tables Vol C Tables 4.2.6.8 and 6.1.1.4'
Fe Fe -1.1336 3.1974 'International Tables Vol C Tables 4.2.6.8 and 6.1.1.4'
O O 0.0492 0.0322 'International Tables Vol C Tables 4.2.6.8 and 6.1.1.4'
P P 0.2955 0.4335 'International Tables Vol C Tables 4.2.6.8 and 6.1.1.4'

loop_
_geom_angle_atom_site_label_1
_geom_angle_atom_site_label_2
_geom_angle_atom_site_label_3
_geom_angle
_geom_angle_site_symmetry_1
_geom_angle_site_symmetry_3
_geom_angle_publ_flag
C Fe P 88.6(2) 3_665 . ?
C Fe P 88.6(2) 2_655 . ?
C Fe P 88.6(2) . . ?
C Fe C 119.94(2) 3_665 2_655 ?
C Fe C 119.94(2) . 2_655 ?
C Fe C 119.94(2) 3_665 . ?
C10 Fe P 180.0 . . ?
C10 Fe C 91.4(2) . . ?
C10 Fe C 91.4(2) . 3_665 ?
C10 Fe C 91.4(2) . 2_655 ?
Fe1 Fe1 Fe1 59.999(1) 2_655 3_665 ?
P Fe1 Fe1 54.64(3) . 3_665 ?
P Fe1 Fe1 54.64(3) . 2_655 ?
C6 Fe1 Fe1 49.93(16) . 3_665 ?
C6 Fe1 Fe1 49.93(16) . 2_655 ?
C6 Fe1 P 90.0(2) . . ?
C2 Fe1 Fe1 81.8(2) . 2_655 ?
C2 Fe1 Fe1 141.7(2) . 3_665 ?
C2 Fe1 P 102.6(2) . . ?
C2 Fe1 C6 107.6(2) . . ?
C2 Fe1 C3 95.8(3) . . ?
C2 Fe1 C5 96.5(3) . . ?
C3 Fe1 Fe1 136.2(2) . 2_655 ?
C3 Fe1 Fe1 112.7(2) . 3_665 ?
C3 Fe1 P 160.4(2) . . ?
C3 Fe1 C6 90.7(3) . . ?
C3 Fe1 C5 88.2(3) . . ?
C5 Fe1 Fe1 108.91(18) . 3_665 ?
C5 Fe1 Fe1 135.64(19) . 2_655 ?
C5 Fe1 P 83.20(19) . . ?
C5 Fe1 C6 155.90(19) . . ?
Fe P Fe1 138.06(4) . 3_665 ?
Fe P Fe1 138.06(4) . 2_655 ?
Fe P Fe1 138.06(4) . . ?
Fe1 P Fe1 70.73(7) 3_665 . ?
Fe1 P Fe1 70.73(7) 3_665 2_655 ?
Fe1 P Fe1 70.73(7) 2_655 . ?
H8A C8 H8B 109.5 . . ?
H8A C8 H8C 109.5 . . ?
H8B C8 H8C 109.5 . . ?
C7 C8 H8A 109.5 . . ?
C7 C8 H8B 109.5 . . ?
C7 C8 H8C 109.5 . . ?
C8 C7 C8 107.7(5) . 2_655 ?
C8 C7 C8 107.7(5) 3_665 . ?
C8 C7 C8 107.7(5) 3_665 2_655 ?
C6 C7 C8 111.2(4) . . ?
C6 C7 C8 111.2(4) . 2_655 ?
C6 C7 C8 111.2(4) . 3_665 ?
Fe1 C6 Fe1 80.1(3) 3_665 2_655 ?
Fe1 C6 Fe1 80.1(3) . 3_665 ?
Fe1 C6 Fe1 80.1(3) . 2_655 ?
C7 C6 Fe1 132.0(2) . 3_665 ?
C7 C6 Fe1 132.0(2) . 2_655 ?
C7 C6 Fe1 132.0(2) . . ?
O4 C Fe 178.9(7) . . ?
O3 C2 Fe1 177.6(6) . . ?
O2 C3 Fe1 172.1(6) . . ?
O1 C5 Fe1 178.4(6) . . ?
O9 C10 Fe 180.0 . . ?

loop_
_geom_bond_atom_site_label_1
_geom_bond_atom_site_label_2
_geom_bond_distance
_geom_bond_site_symmetry_2
_geom_bond_publ_flag
Fe P 2.182(2) . ?
Fe C 1.808(7) 2_655 ?
Fe C 1.808(7) 3_665 ?
Fe C 1.808(7) . ?
Fe C10 1.800(12) . ?
Fe1 Fe1 2.5667(12) 2_655 ?
Fe1 Fe1 2.5668(12) 3_665 ?
Fe1 P 2.2174(18) . ?
Fe1 C6 1.994(7) . ?
Fe1 C2 1.783(6) . ?
Fe1 C3 1.829(6) . ?
Fe1 C5 1.836(6) . ?
C8 H8A 0.9800 . ?
C8 H8B 0.9800 . ?
C8 H8C 0.9800 . ?
C8 C7 1.546(7) . ?
C7 C6 1.510(14) . ?
C O4 1.139(9) . ?
C2 O3 1.128(8) . ?
C3 O2 1.125(8) . ?
C5 O1 1.121(8) . ?
O9 C10 1.129(16) . ?

loop_
_geom_torsion_atom_site_label_1
_geom_torsion_atom_site_label_2
_geom_torsion_atom_site_label_3
_geom_torsion_atom_site_label_4
_geom_torsion
_geom_torsion_site_symmetry_1
_geom_torsion_site_symmetry_2
_geom_torsion_site_symmetry_3
_geom_torsion_site_symmetry_4
_geom_torsion_publ_flag
C8 C7 C6 Fe1 -166.8(3) 3_665 . . . ?
C8 C7 C6 Fe1 -166.8(3) 2_655 . . 3_665 ?
C8 C7 C6 Fe1 73.2(3) 3_665 . . 3_665 ?
C8 C7 C6 Fe1 -46.8(3) . . . 3_665 ?
C8 C7 C6 Fe1 -46.8(3) 3_665 . . 2_655 ?
C8 C7 C6 Fe1 -166.8(3) . . . 2_655 ?
C8 C7 C6 Fe1 73.2(3) . . . . ?
C8 C7 C6 Fe1 73.2(3) 2_655 . . 2_655 ?
C8 C7 C6 Fe1 -46.8(3) 2_655 . . . ?
